data_7049184
loop_
_publ_author_name
'Binding, Samantha C.'
'Green, Jennifer C.'
'Turner, Zo\"e R'
'Buffet, Jean-Charles'
'O'Hare, Dermot'

_publ_section_title
;
 Synthesis, characterisation and redox properties of anti-bimetallic
 permethylpentalene complexes.
;
_journal_issue 13
_journal_name_full 'Dalton transactions (Cambridge, England : 2003)'
_journal_page_first 4263
_journal_page_last 4273
_journal_paper_doi 10.1039/c8dt05054f
_journal_volume 48
_journal_year 2019
_chemical_compound_source SYN
_chemical_formula_moiety 'C24 H28 Ni2'
_chemical_formula_sum 'C24 H28 Ni2'
_chemical_formula_weight 433.91
_chemical_melting_point ?
_chemical_name_systematic bis(cyclopentadienylnickel)pentalenyl
_space_group_IT_number 2
_space_group_name_Hall '-P 1'
_space_group_name_H-M_alt 'P -1'
_symmetry_cell_setting triclinic
_symmetry_space_group_name_Hall '-P 1'
_symmetry_space_group_name_H-M 'P -1'
_atom_sites_solution_hydrogens difmap
_atom_sites_solution_primary direct
_audit_creation_date 2014-06-02
_audit_creation_method CRYSTALS_ver_14.43
_audit_update_record
;
2018-12-20 deposited with the CCDC.    2019-02-27 downloaded from the CCDC.
;
_cell_angle_alpha 68.600(3)
_cell_angle_beta 87.710(3)
_cell_angle_gamma 62.426(4)
_cell_formula_units_Z 1
_cell_length_a 7.6274(4)
_cell_length_b 8.2173(4)
_cell_length_c 9.6561(7)
_cell_measurement_reflns_used 1880
_cell_measurement_temperature 150
_cell_measurement_theta_max 27
_cell_measurement_theta_min 5
_cell_volume 493.35(6)
_computing_cell_refinement 'DENZO/SCALEPACK (Otwinowski & Minor, 1997)'
_computing_data_collection 'COLLECT (Nonius, 2001).'
_computing_data_reduction 'DENZO/SCALEPACK (Otwinowski & Minor, 1997)'
_computing_molecular_graphics 'CAMERON (Watkin et al., 1996)'
_computing_publication_material 'CRYSTALS (Betteridge et al., 2003)'
_computing_structure_refinement 'CRYSTALS (Betteridge et al., 2003)'
_computing_structure_solution 'SIR92 (Altomare et al., 1994)'
_diffrn_ambient_temperature 150
_diffrn_measured_fraction_theta_full 0.991
_diffrn_measured_fraction_theta_max 0.986
_diffrn_measurement_device Area
_diffrn_measurement_device_type 'Nonius KappaCCD'
_diffrn_measurement_method \w
_diffrn_radiation_monochromator graphite
_diffrn_radiation_type 'Mo K\a'
_diffrn_radiation_wavelength 0.71073
_diffrn_reflns_av_R_equivalents 0.029
_diffrn_reflns_limit_h_max 9
_diffrn_reflns_limit_h_min -9
_diffrn_reflns_limit_k_max 10
_diffrn_reflns_limit_k_min -10
_diffrn_reflns_limit_l_max 12
_diffrn_reflns_limit_l_min -12
_diffrn_reflns_number 6788
_diffrn_reflns_theta_full 25.039
_diffrn_reflns_theta_max 27.516
_diffrn_reflns_theta_min 5.246
_diffrn_standards_number 0
_exptl_absorpt_coefficient_mu 1.912
_exptl_absorpt_correction_T_max 0.83
_exptl_absorpt_correction_T_min 0.74
_exptl_absorpt_correction_type multi-scan
_exptl_absorpt_process_details 'DENZO/SCALEPACK (Otwinowski & Minor, 1997)'
_exptl_crystal_colour 'brown black'
_exptl_crystal_density_diffrn 1.460
_exptl_crystal_density_meas ?
_exptl_crystal_density_method 'not measured'
_exptl_crystal_description block
_exptl_crystal_F_000 228
_exptl_crystal_size_max 0.16
_exptl_crystal_size_mid 0.16
_exptl_crystal_size_min 0.10
_refine_diff_density_max 0.87
_refine_diff_density_min -0.64
_refine_ls_extinction_method None
_refine_ls_goodness_of_fit_ref 0.8807
_refine_ls_hydrogen_treatment constr
_refine_ls_matrix_type full
_refine_ls_number_parameters 119
_refine_ls_number_reflns 2245
_refine_ls_number_restraints 0
_refine_ls_R_factor_all 0.0441
_refine_ls_R_factor_gt 0.0403
_refine_ls_shift/su_max 0.0007542
_refine_ls_shift/su_mean 0.0000170
_refine_ls_structure_factor_coef Fsqd
_refine_ls_weighting_details
;
 Method, part 1, Chebychev polynomial, (Watkin, 1994, Prince, 1982) 
 [weight] = 1.0/[A~0~*T~0~(x)+A~1~*T~1~(x) ... +A~n-1~]*T~n-1~(x)] 
 where A~i~ are the Chebychev coefficients listed below and x= Fcalc/Fmax 
 Method = Robust Weighting (Prince, 1982) 
 W = [weight] * [1-(deltaF/6*sigmaF)^2^]^2^ 
 A~i~ are: 
 101. 162. 98.0 40.8 9.70 
;
_refine_ls_weighting_scheme calc
_refine_ls_wR_factor_all 0.1017
_refine_ls_wR_factor_gt 0.0984
_refine_ls_wR_factor_ref 0.1017
_reflns_limit_h_max 9
_reflns_limit_h_min -9
_reflns_limit_k_max 10
_reflns_limit_k_min -9
_reflns_limit_l_max 12
_reflns_limit_l_min 0
_reflns_number_gt 2099
_reflns_number_total 2245
_reflns_threshold_expression I>2.0\s(I)
_oxford_diffrn_Wilson_B_factor 2.66
_oxford_diffrn_Wilson_scale 0.33
_oxford_refine_ls_r_factor_ref 0.0441
_oxford_refine_ls_scale 1.711(14)
_oxford_reflns_number_all 2245
_oxford_reflns_threshold_expression_ref I>-3.0\s(I)
_oxford_structure_analysis_title '044scb14 At 18:16 on 2/ 6'
_cod_data_source_file c8dt05054f2.cif
_cod_data_source_block 5-044scb14
_cod_depositor_comments
;
The following automatic conversions were performed:

'_chemical_melting_point' value 'not measured' was changed to '?' -
the value is undefined or not given.

'_exptl_crystal_density_meas' value 'not measured' was changed to '?'
- the value is perceived as not measured.

Automatic conversion script
Id: cif_fix_values 4973 2017-02-22 13:04:09Z antanas 

 Adding full bibliography for 7049180--7049184.cif.
;
_cod_original_cell_volume 493.35(5)
_cod_original_sg_symbol_H-M 'P -1 '
_cod_database_code 7049184

loop_
_symmetry_equiv_pos_as_xyz
x,y,z
-x,-y,-z

loop_
_atom_site_label
_atom_site_type_symbol
_atom_site_fract_x
_atom_site_fract_y
_atom_site_fract_z
_atom_site_U_iso_or_equiv
_atom_site_occupancy
_atom_site_adp_type
_atom_site_refinement_flags_posn
C1 C 0.5099(4) -0.1041(4) 0.8646(3) 0.0341 1.0000 Uani .
C2 C 0.3737(4) 0.0990(4) 0.7668(3) 0.0351 1.0000 Uani .
C3 C 0.3408(4) 0.2278(4) 0.8456(3) 0.0342 1.0000 Uani .
C4 C 0.4475(4) 0.1037(4) 0.9941(3) 0.0321 1.0000 Uani .
C5 C 0.5718(5) -0.2839(5) 0.8273(4) 0.0466 1.0000 Uani .
C6 C 0.2688(5) 0.1643(6) 0.6131(4) 0.0450 1.0000 Uani .
C7 C 0.1981(5) 0.4476(4) 0.7870(4) 0.0455 1.0000 Uani .
C8 C 0.8872(5) -0.0121(5) 0.6714(4) 0.0406 1.0000 Uani .
C9 C 0.7473(4) 0.1855(5) 0.5801(3) 0.0358 1.0000 Uani .
C10 C 0.7275(5) 0.3099(5) 0.6560(4) 0.0434 1.0000 Uani .
C11 C 0.8529(6) 0.1864(7) 0.7963(4) 0.0552 1.0000 Uani .
C12 C 0.9500(5) -0.0113(6) 0.8056(4) 0.0528 1.0000 Uani .
Ni1 Ni 0.63604(5) 0.09256(5) 0.79090(4) 0.0319 1.0000 Uani .
H51 H 0.6994 -0.3934 0.8879 0.0733 1.0000 Uiso R
H53 H 0.5841 -0.2514 0.7221 0.0731 1.0000 Uiso R
H52 H 0.4697 -0.3233 0.8480 0.0732 1.0000 Uiso R
H61 H 0.2373 0.3012 0.5557 0.0658 1.0000 Uiso R
H63 H 0.3544 0.0770 0.5646 0.0660 1.0000 Uiso R
H62 H 0.1459 0.1579 0.6234 0.0662 1.0000 Uiso R
H71 H 0.2555 0.5129 0.8192 0.0701 1.0000 Uiso R
H72 H 0.1738 0.5015 0.6777 0.0701 1.0000 Uiso R
H73 H 0.0735 0.4741 0.8242 0.0703 1.0000 Uiso R
H81 H 0.9304 -0.1286 0.6455 0.0475 1.0000 Uiso R
H91 H 0.6801 0.2309 0.4772 0.0425 1.0000 Uiso R
H101 H 0.6436 0.4560 0.6184 0.0516 1.0000 Uiso R
H111 H 0.8667 0.2315 0.8751 0.0652 1.0000 Uiso R
H121 H 1.0492 -0.1291 0.8904 0.0624 1.0000 Uiso R

loop_
_atom_site_aniso_label
_atom_site_aniso_U_11
_atom_site_aniso_U_22
_atom_site_aniso_U_33
_atom_site_aniso_U_23
_atom_site_aniso_U_13
_atom_site_aniso_U_12
C1 0.0400(14) 0.0314(13) 0.0408(14) -0.0197(11) 0.0205(12) -0.0218(11)
C2 0.0378(14) 0.0394(14) 0.0361(13) -0.0152(12) 0.0164(11) -0.0253(12)
C3 0.0355(13) 0.0288(12) 0.0396(14) -0.0130(11) 0.0160(11) -0.0175(11)
C4 0.0352(13) 0.0266(13) 0.0392(14) -0.0155(11) 0.0174(11) -0.0175(11)
C5 0.0587(19) 0.0416(16) 0.0590(19) -0.0332(15) 0.0241(16) -0.0303(15)
C6 0.0442(16) 0.059(2) 0.0411(15) -0.0188(14) 0.0143(13) -0.0329(15)
C7 0.0408(16) 0.0287(14) 0.0539(18) -0.0095(13) 0.0121(13) -0.0120(12)
C8 0.0362(14) 0.0349(14) 0.0476(16) -0.0144(13) 0.0173(12) -0.0169(12)
C9 0.0345(13) 0.0428(16) 0.0317(13) -0.0116(12) 0.0112(10) -0.0226(12)
C10 0.0466(16) 0.0388(15) 0.0558(18) -0.0207(14) 0.0250(14) -0.0288(14)
C11 0.065(2) 0.093(3) 0.0476(18) -0.041(2) 0.0266(17) -0.060(2)
C12 0.0366(16) 0.068(2) 0.0402(16) -0.0035(15) 0.0048(13) -0.0274(16)
Ni1 0.0350(2) 0.03207(19) 0.0327(2) -0.01327(14) 0.01269(13) -0.01934(15)

loop_
_atom_type_symbol
_atom_type_scat_dispersion_real
_atom_type_scat_dispersion_imag
_atom_type_scat_Cromer_Mann_a1
_atom_type_scat_Cromer_Mann_b1
_atom_type_scat_Cromer_Mann_a2
_atom_type_scat_Cromer_Mann_b2
_atom_type_scat_Cromer_Mann_a3
_atom_type_scat_Cromer_Mann_b3
_atom_type_scat_Cromer_Mann_a4
_atom_type_scat_Cromer_Mann_b4
_atom_type_scat_Cromer_Mann_c
_atom_type_scat_source
Ni 0.3393 1.1124 12.8376 3.8785 7.2920 0.2565 4.4438 12.1763 2.3800 66.3421 1.0341 'International Tables Vol C 4.2.6.8 and 6.1.1.4'
C 0.0033 0.0016 2.3100 20.8439 1.0200 10.2075 1.5886 0.5687 0.8650 51.6512 0.2156 'International Tables Vol C 4.2.6.8 and 6.1.1.4'
H 0.0000 0.0000 0.4930 10.5109 0.3229 26.1257 0.1402 3.1424 0.0408 57.7998 0.0030 'International Tables Vol C 4.2.6.8 and 6.1.1.4'

loop_
_geom_angle_atom_site_label_1
_geom_angle_site_symmetry_1
_geom_angle_atom_site_label_2
_geom_angle_atom_site_label_3
_geom_angle_site_symmetry_3
_geom_angle
_geom_angle_publ_flag
C4 2_657 C1 C2 . 107.3(2) yes
C4 2_657 C1 C5 . 126.9(3) yes
C2 . C1 C5 . 125.3(3) yes
C4 2_657 C1 Ni1 . 81.67(16) yes
C2 . C1 Ni1 . 64.31(14) yes
C5 . C1 Ni1 . 124.8(2) yes
C1 . C2 C3 . 109.2(2) yes
C1 . C2 C6 . 125.5(3) yes
C3 . C2 C6 . 125.2(3) yes
C1 . C2 Ni1 . 75.11(17) yes
C3 . C2 Ni1 . 75.18(16) yes
C6 . C2 Ni1 . 120.27(19) yes
C2 . C3 C4 . 107.1(2) yes
C2 . C3 C7 . 125.8(3) yes
C4 . C3 C7 . 126.6(3) yes
C2 . C3 Ni1 . 64.19(15) yes
C4 . C3 Ni1 . 81.44(17) yes
C7 . C3 Ni1 . 125.4(2) yes
Ni1 2_657 C4 C4 2_657 72.1(2) yes
Ni1 2_657 C4 C3 . 130.7(2) yes
C4 2_657 C4 C3 . 108.1(3) yes
Ni1 2_657 C4 C1 2_657 62.43(14) yes
C4 2_657 C4 C1 2_657 108.2(3) yes
C3 . C4 C1 2_657 143.7(2) yes
Ni1 2_657 C4 Ni1 . 144.20(11) yes
C4 2_657 C4 Ni1 . 72.14(19) yes
C3 . C4 Ni1 . 62.56(14) yes
C1 2_657 C4 Ni1 . 130.9(2) yes
C1 . C5 H51 . 110.6 no
C1 . C5 H53 . 110.2 no
H51 . C5 H53 . 109.2 no
C1 . C5 H52 . 108.2 no
H51 . C5 H52 . 109.7 no
H53 . C5 H52 . 108.9 no
C2 . C6 H61 . 108.4 no
C2 . C6 H63 . 109.6 no
H61 . C6 H63 . 111.3 no
C2 . C6 H62 . 108.6 no
H61 . C6 H62 . 108.8 no
H63 . C6 H62 . 110.1 no
C3 . C7 H71 . 109.5 no
C3 . C7 H72 . 109.4 no
H71 . C7 H72 . 109.1 no
C3 . C7 H73 . 111.1 no
H71 . C7 H73 . 108.3 no
H72 . C7 H73 . 109.4 no
C9 . C8 C12 . 107.5(3) yes
C9 . C8 Ni1 . 71.28(16) yes
C12 . C8 Ni1 . 68.92(18) yes
C9 . C8 H81 . 125.7 no
C12 . C8 H81 . 126.8 no
Ni1 . C8 H81 . 124.4 no
C8 . C9 C10 . 108.6(3) yes
C8 . C9 Ni1 . 71.14(16) yes
C10 . C9 Ni1 . 70.95(16) yes
C8 . C9 H91 . 125.6 no
C10 . C9 H91 . 125.7 no
Ni1 . C9 H91 . 126.6 no
C9 . C10 C11 . 107.2(3) yes
C9 . C10 Ni1 . 71.27(16) yes
C11 . C10 Ni1 . 69.13(18) yes
C9 . C10 H101 . 127.1 no
C11 . C10 H101 . 125.7 no
Ni1 . C10 H101 . 125.4 no
C10 . C11 C12 . 108.2(3) yes
C10 . C11 Ni1 . 72.79(18) yes
C12 . C11 Ni1 . 70.5(2) yes
C10 . C11 H111 . 125.4 no
C12 . C11 H111 . 126.4 no
Ni1 . C11 H111 . 121.3 no
C11 . C12 C8 . 108.5(3) yes
C11 . C12 Ni1 . 70.9(2) yes
C8 . C12 Ni1 . 73.15(18) yes
C11 . C12 H121 . 125.9 no
C8 . C12 H121 . 125.6 no
Ni1 . C12 H121 . 123.5 no
C4 . Ni1 C4 2_657 35.80(11) yes
C4 . Ni1 C9 . 161.61(10) yes
C4 2_657 Ni1 C9 . 161.62(10) yes
C4 . Ni1 C8 . 159.40(11) yes
C4 2_657 Ni1 C8 . 127.68(10) yes
C9 . Ni1 C8 . 37.58(11) yes
C4 . Ni1 C10 . 127.76(10) yes
C4 2_657 Ni1 C10 . 158.91(12) yes
C9 . Ni1 C10 . 37.79(12) yes
C8 . Ni1 C10 . 63.34(11) yes
C4 . Ni1 C3 . 35.99(11) yes
C4 2_657 Ni1 C3 . 61.82(10) yes
C9 . Ni1 C3 . 129.37(11) yes
C8 . Ni1 C3 . 163.40(12) yes
C10 . Ni1 C3 . 113.01(11) yes
C4 . Ni1 C1 . 61.82(9) yes
C4 2_657 Ni1 C1 . 35.90(10) yes
C9 . Ni1 C1 . 129.43(11) yes
C8 . Ni1 C1 . 112.23(11) yes
C10 . Ni1 C1 . 164.39(13) yes
C4 . Ni1 C11 . 112.72(12) yes
C4 2_657 Ni1 C11 . 125.48(13) yes
C9 . Ni1 C11 . 63.45(12) yes
C8 . Ni1 C11 . 63.76(14) yes
C10 . Ni1 C11 . 38.08(15) yes
C4 . Ni1 C12 . 126.17(12) yes
C4 2_657 Ni1 C12 . 112.24(12) yes
C9 . Ni1 C12 . 63.34(12) yes
C8 . Ni1 C12 . 37.93(14) yes
C10 . Ni1 C12 . 63.88(14) yes
C4 . Ni1 C2 . 62.65(11) yes
C4 2_657 Ni1 C2 . 62.56(11) yes
C9 . Ni1 C2 . 114.65(11) yes
C8 . Ni1 C2 . 127.31(12) yes
C10 . Ni1 C2 . 128.54(13) yes
C3 . Ni1 C1 . 66.56(10) yes
C3 . Ni1 C11 . 124.52(14) yes
C1 . Ni1 C11 . 155.75(15) yes
C3 . Ni1 C12 . 157.37(15) yes
C1 . Ni1 C12 . 122.91(14) yes
C11 . Ni1 C12 . 38.57(16) yes
C3 . Ni1 C2 . 40.63(11) yes
C1 . Ni1 C2 . 40.59(11) yes
C11 . Ni1 C2 . 161.39(16) yes
C12 . Ni1 C2 . 159.37(15) yes

loop_
_geom_bond_atom_site_label_1
_geom_bond_atom_site_label_2
_geom_bond_site_symmetry_2
_geom_bond_distance
_geom_bond_publ_flag
C1 C4 2_657 1.417(4) yes
C1 C2 . 1.442(4) yes
C1 C5 . 1.504(4) yes
C1 Ni1 . 2.142(3) yes
C2 C3 . 1.445(4) yes
C2 C6 . 1.499(4) yes
C2 Ni1 . 1.997(3) yes
C3 C4 . 1.420(4) yes
C3 C7 . 1.500(4) yes
C3 Ni1 . 2.145(3) yes
C4 Ni1 2_657 2.391(3) yes
C4 C4 2_657 1.470(5) yes
C4 Ni1 . 2.390(3) yes
C5 H51 . 0.975 no
C5 H53 . 0.964 no
C5 H52 . 0.961 no
C6 H61 . 0.967 no
C6 H63 . 0.974 no
C6 H62 . 0.962 no
C7 H71 . 0.962 no
C7 H72 . 0.971 no
C7 H73 . 0.958 no
C8 C9 . 1.407(4) yes
C8 C12 . 1.402(5) yes
C8 Ni1 . 2.183(3) yes
C8 H81 . 0.982 no
C9 C10 . 1.413(4) yes
C9 Ni1 . 2.185(3) yes
C9 H91 . 0.992 no
C10 C11 . 1.408(5) yes
C10 Ni1 . 2.180(3) yes
C10 H101 . 0.986 no
C11 C12 . 1.407(6) yes
C11 Ni1 . 2.133(3) yes
C11 H111 . 0.987 no
C12 Ni1 . 2.128(3) yes
C12 H121 . 0.987 no

loop_
_oxford_twin_element_scale_factors
0.9370(18)
0.0630(18)
